data_4334033
loop_
_publ_author_name
'Kotohiro Nomura'
'Atsushi Igarashi'
'Shohei Katao'
'Wenjuan Zhang'
'Wen-Hua Sun'

_publ_contact_author_email ktnomura@tmu.ac.jp
_publ_contact_author_fax +81-42-677-2547
_publ_contact_author_name 'Kotohiro Nomura'
_publ_contact_author_phone +81-42-677-2547
_publ_section_title
;
 Synthesis and Structural Analysis of (Imido)Vanadium(V) Complexes
 Containing Chelate (Anilido)Methyl-imine Ligands: Ligand Effect in
 Ethylene Dimerization
;
_journal_name_full 'Inorganic Chemistry'
_journal_page_first 2607
_journal_page_last 2614
_journal_paper_doi 10.1021/ic302633y
_journal_volume 52
_journal_year 2013
_chemical_formula_moiety 'C21 H22 Cl2 N3 V'
_chemical_formula_sum 'C21 H22 Cl2 N3 V'
_chemical_formula_weight 438.27
_space_group_IT_number 61
_symmetry_cell_setting orthorhombic
_symmetry_Int_Tables_number 61
_symmetry_space_group_name_Hall '-P 2ac 2ab'
_symmetry_space_group_name_H-M 'P b c a'
_atom_sites_solution_hydrogens geom
_atom_sites_solution_primary direct
_atom_sites_solution_secondary difmap
_cell_angle_alpha 90.0000
_cell_angle_beta 90.0000
_cell_angle_gamma 90.0000
_cell_formula_units_Z 8
_cell_length_a 7.76484(16)
_cell_length_b 14.4294(3)
_cell_length_c 36.7708(8)
_cell_measurement_reflns_used 46609
_cell_measurement_temperature 123
_cell_measurement_theta_max 27.50
_cell_measurement_theta_min 3.03
_cell_volume 4119.87(15)
_computing_cell_refinement 'RAPID AUTO'
_computing_data_collection 'RAPID AUTO (Rigaku, ????)'
_computing_data_reduction 'RAPID AUTO'
_computing_molecular_graphics 'CrystalStructure 4.0'
_computing_publication_material 'CrystalStructure 4.0 (Rigaku, 2010)'
_computing_structure_refinement 'SHELXL97 (Sheldrick, 2008)'
_computing_structure_solution 'Il Milione (Burla, et al., 2007)'
_diffrn_ambient_temperature 123
_diffrn_detector_area_resol_mean 10.000
_diffrn_measured_fraction_theta_full 0.999
_diffrn_measured_fraction_theta_max 0.999
_diffrn_measurement_device_type 'Rigaku R-AXIS RAPID'
_diffrn_measurement_method \w
_diffrn_radiation_type 'Mo K\a'
_diffrn_radiation_wavelength 0.71075
_diffrn_reflns_av_R_equivalents 0.0585
_diffrn_reflns_limit_h_max 10
_diffrn_reflns_limit_h_min -10
_diffrn_reflns_limit_k_max 18
_diffrn_reflns_limit_k_min -17
_diffrn_reflns_limit_l_max 47
_diffrn_reflns_limit_l_min -47
_diffrn_reflns_number 66707
_diffrn_reflns_theta_full 27.49
_diffrn_reflns_theta_max 27.48
_diffrn_standards_number 0
_exptl_absorpt_coefficient_mu 0.751
_exptl_absorpt_correction_T_max 0.993
_exptl_absorpt_correction_T_min 0.560
_exptl_absorpt_correction_type multi-scan
_exptl_absorpt_process_details 'ABSCOR (Rigaku, 1995)'
_exptl_crystal_colour orange
_exptl_crystal_density_diffrn 1.413
_exptl_crystal_description platelet
_exptl_crystal_F_000 1808.00
_exptl_crystal_size_max 0.240
_exptl_crystal_size_mid 0.170
_exptl_crystal_size_min 0.010
_refine_diff_density_max 1.010
_refine_diff_density_min -0.340
_refine_ls_extinction_method none
_refine_ls_goodness_of_fit_ref 1.082
_refine_ls_hydrogen_treatment constr
_refine_ls_number_parameters 247
_refine_ls_number_reflns 4720
_refine_ls_number_restraints 0
_refine_ls_R_factor_gt 0.0412
_refine_ls_shift/su_max 0.000
_refine_ls_structure_factor_coef Fsqd
_refine_ls_weighting_details 'w = 1/[\s^2^(Fo^2^)+(0.0668P)^2^+1.8405P] where P=(Fo^2^+2Fc^2^)/3'
_refine_ls_weighting_scheme calc
_refine_ls_wR_factor_ref 0.1220
_reflns_number_gt 3808
_reflns_number_total 4720
_reflns_threshold_expression F^2^>2.0\s(F^2^)
_cod_data_source_file ic302633y_si_003_3.cif
_cod_data_source_block V(NAd)Cl2(PyMe)
_cod_database_code 4334033

loop_
_symmetry_equiv_pos_site_id
_symmetry_equiv_pos_as_xyz
1 +X,+Y,+Z
2 1/2-X,1/2+Y,+Z
3 +X,1/2-Y,1/2+Z
4 1/2-X,-Y,1/2+Z
5 -X,-Y,-Z
6 1/2+X,1/2-Y,-Z
7 -X,1/2+Y,1/2-Z
8 1/2+X,+Y,1/2-Z

loop_
_atom_site_label
_atom_site_type_symbol
_atom_site_fract_x
_atom_site_fract_y
_atom_site_fract_z
_atom_site_U_iso_or_equiv
_atom_site_adp_type
_atom_site_occupancy
_atom_site_symmetry_multiplicity
_atom_site_calc_flag
_atom_site_refinement_flags
V1 V 0.54060(5) 0.21839(2) 0.415954(10) 0.03138(12) Uani 1.0 8 d .
Cl1 Cl 0.80375(7) 0.15861(4) 0.430043(17) 0.04074(16) Uani 1.0 8 d .
Cl2 Cl 0.42505(8) 0.34903(4) 0.440159(18) 0.04388(16) Uani 1.0 8 d .
N1 N 0.5897(3) 0.25760(13) 0.37451(5) 0.0361(5) Uani 1.0 8 d .
N2 N 0.4577(3) 0.15573(12) 0.46695(5) 0.0329(4) Uani 1.0 8 d .
N3 N 0.3795(3) 0.13315(12) 0.39979(5) 0.0309(4) Uani 1.0 8 d .
C1 C 0.6275(3) 0.28481(16) 0.33925(6) 0.0365(5) Uani 1.0 8 d .
C2 C 0.5753(4) 0.37304(18) 0.32713(7) 0.0438(6) Uani 1.0 8 d .
C3 C 0.6158(4) 0.3979(3) 0.29156(8) 0.0550(7) Uani 1.0 8 d .
C4 C 0.7071(4) 0.3395(3) 0.26942(7) 0.0600(8) Uani 1.0 8 d .
C5 C 0.7589(4) 0.2538(3) 0.28175(7) 0.0591(8) Uani 1.0 8 d .
C6 C 0.7194(4) 0.22514(19) 0.31649(7) 0.0454(6) Uani 1.0 8 d .
C7 C 0.4887(5) 0.4408(3) 0.35223(9) 0.0650(9) Uani 1.0 8 d .
C8 C 0.5201(4) 0.17340(17) 0.50046(6) 0.0397(6) Uani 1.0 8 d .
C9 C 0.4568(4) 0.13076(17) 0.53110(6) 0.0414(6) Uani 1.0 8 d .
C10 C 0.3239(4) 0.06723(16) 0.52730(6) 0.0407(6) Uani 1.0 8 d .
C11 C 0.2589(3) 0.04807(16) 0.49311(6) 0.0376(5) Uani 1.0 8 d .
C12 C 0.3291(3) 0.09447(14) 0.46331(6) 0.0317(5) Uani 1.0 8 d .
C13 C 0.2708(3) 0.07963(15) 0.42501(6) 0.0349(5) Uani 1.0 8 d .
C14 C 0.3468(3) 0.11184(15) 0.36235(6) 0.0340(5) Uani 1.0 8 d .
C15 C 0.2343(3) 0.16684(16) 0.34220(6) 0.0375(5) Uani 1.0 8 d .
C16 C 0.2105(4) 0.14529(19) 0.30559(7) 0.0489(7) Uani 1.0 8 d .
C17 C 0.2959(4) 0.0712(2) 0.28978(7) 0.0550(7) Uani 1.0 8 d .
C18 C 0.4061(4) 0.0174(2) 0.30989(7) 0.0503(7) Uani 1.0 8 d .
C19 C 0.4344(4) 0.03605(17) 0.34677(7) 0.0411(6) Uani 1.0 8 d .
C20 C 0.1412(4) 0.24720(17) 0.35908(7) 0.0416(6) Uani 1.0 8 d .
C21 C 0.5566(4) -0.02154(19) 0.36881(7) 0.0496(7) Uani 1.0 8 d .
H1 H 0.5795 0.4564 0.2825 0.0660 Uiso 1.0 8 calc R
H2 H 0.7350 0.3583 0.2454 0.0720 Uiso 1.0 8 calc R
H3 H 0.8226 0.2141 0.2661 0.0709 Uiso 1.0 8 calc R
H4 H 0.7541 0.1657 0.3248 0.0545 Uiso 1.0 8 calc R
H5 H 0.4752 0.5004 0.3398 0.0780 Uiso 1.0 8 calc R
H6 H 0.3752 0.4169 0.3592 0.0780 Uiso 1.0 8 calc R
H7 H 0.5594 0.4492 0.3741 0.0780 Uiso 1.0 8 calc R
H8 H 0.6111 0.2169 0.5030 0.0476 Uiso 1.0 8 calc R
H9 H 0.5031 0.1445 0.5544 0.0497 Uiso 1.0 8 calc R
H10 H 0.2778 0.0370 0.5481 0.0488 Uiso 1.0 8 calc R
H11 H 0.1686 0.0043 0.4900 0.0451 Uiso 1.0 8 calc R
H12 H 0.1493 0.0994 0.4225 0.0419 Uiso 1.0 8 calc R
H13 H 0.2778 0.0129 0.4189 0.0419 Uiso 1.0 8 calc R
H14 H 0.1347 0.1819 0.2913 0.0587 Uiso 1.0 8 calc R
H15 H 0.2779 0.0575 0.2648 0.0660 Uiso 1.0 8 calc R
H16 H 0.4639 -0.0331 0.2987 0.0604 Uiso 1.0 8 calc R
H17 H 0.2223 0.2839 0.3736 0.0499 Uiso 1.0 8 calc R
H18 H 0.0917 0.2861 0.3399 0.0499 Uiso 1.0 8 calc R
H19 H 0.0489 0.2241 0.3748 0.0499 Uiso 1.0 8 calc R
H20 H 0.6172 -0.0649 0.3528 0.0595 Uiso 1.0 8 calc R
H21 H 0.6404 0.0190 0.3808 0.0595 Uiso 1.0 8 calc R
H22 H 0.4921 -0.0563 0.3872 0.0595 Uiso 1.0 8 calc R

loop_
_atom_site_aniso_label
_atom_site_aniso_U_11
_atom_site_aniso_U_22
_atom_site_aniso_U_33
_atom_site_aniso_U_12
_atom_site_aniso_U_13
_atom_site_aniso_U_23
V1 0.0288(2) 0.02451(19) 0.0408(3) -0.00047(14) 0.00061(14) -0.00101(14)
Cl1 0.0288(3) 0.0388(3) 0.0546(4) 0.0019(3) -0.0003(3) 0.0013(3)
Cl2 0.0470(4) 0.0273(3) 0.0573(4) 0.0053(3) -0.0019(3) -0.0065(3)
N1 0.0299(10) 0.0285(9) 0.0499(12) -0.0020(8) 0.0001(8) 0.0018(8)
N2 0.0329(10) 0.0273(9) 0.0384(10) 0.0030(8) 0.0011(8) -0.0041(8)
N3 0.0296(9) 0.0277(9) 0.0355(9) -0.0008(7) 0.0030(7) -0.0017(7)
C1 0.0287(11) 0.0381(12) 0.0428(12) -0.0070(9) -0.0026(9) 0.0014(10)
C2 0.0389(13) 0.0411(13) 0.0513(14) -0.0037(11) 0.0012(11) 0.0059(11)
C3 0.0506(16) 0.0609(18) 0.0534(16) -0.0104(14) -0.0045(13) 0.0183(13)
C4 0.0508(16) 0.093(3) 0.0363(14) -0.0098(16) -0.0036(12) 0.0072(14)
C5 0.0474(15) 0.088(3) 0.0417(14) 0.0053(15) -0.0048(12) -0.0154(15)
C6 0.0390(13) 0.0514(15) 0.0457(14) 0.0002(11) -0.0064(11) -0.0084(11)
C7 0.0631(19) 0.0495(17) 0.082(3) 0.0067(15) 0.0115(16) 0.0176(16)
C8 0.0429(13) 0.0336(12) 0.0426(13) 0.0025(10) -0.0048(10) -0.0076(10)
C9 0.0525(15) 0.0362(12) 0.0355(12) 0.0097(11) -0.0019(10) -0.0043(10)
C10 0.0481(14) 0.0357(12) 0.0381(12) 0.0119(11) 0.0097(10) 0.0014(10)
C11 0.0364(12) 0.0321(11) 0.0443(12) 0.0016(10) 0.0088(10) -0.0011(10)
C12 0.0300(11) 0.0265(10) 0.0385(11) 0.0055(9) 0.0038(9) -0.0024(9)
C13 0.0314(11) 0.0326(11) 0.0407(12) -0.0032(9) 0.0039(9) -0.0007(9)
C14 0.0336(11) 0.0321(11) 0.0364(11) -0.0025(9) 0.0030(9) -0.0025(9)
C15 0.0369(12) 0.0375(12) 0.0380(12) -0.0032(10) 0.0011(10) 0.0010(10)
C16 0.0553(16) 0.0512(16) 0.0401(13) 0.0021(13) -0.0036(11) 0.0040(11)
C17 0.0703(19) 0.0594(17) 0.0354(13) 0.0014(15) 0.0010(12) -0.0090(12)
C18 0.0584(16) 0.0481(15) 0.0445(14) 0.0071(13) 0.0055(12) -0.0123(12)
C19 0.0437(14) 0.0384(13) 0.0414(13) 0.0007(10) 0.0042(10) -0.0068(10)
C20 0.0414(13) 0.0369(12) 0.0466(13) 0.0042(11) -0.0063(10) -0.0007(10)
C21 0.0506(16) 0.0410(14) 0.0572(16) 0.0128(12) -0.0016(12) -0.0131(12)

loop_
_atom_type_symbol
_atom_type_description
_atom_type_scat_dispersion_real
_atom_type_scat_dispersion_imag
_atom_type_scat_source
C C 0.0033 0.0016
;
International Tables for Crystallography
(1992, Vol. C, Tables 4.2.6.8 and 6.1.1.4)
;
H H 0.0000 0.0000
;
International Tables for Crystallography
(1992, Vol. C, Table 6.1.1.4)
;
Cl Cl 0.1484 0.1585
;
International Tables for Crystallography
(1992, Vol. C, Tables 4.2.6.8 and 6.1.1.4)
;
N N 0.0061 0.0033
;
International Tables for Crystallography
(1992, Vol. C, Tables 4.2.6.8 and 6.1.1.4)
;
V V 0.3005 0.5294
;
International Tables for Crystallography
(1992, Vol. C, Tables 4.2.6.8 and 6.1.1.4)
;

loop_
_geom_angle_atom_site_label_1
_geom_angle_atom_site_label_2
_geom_angle_atom_site_label_3
_geom_angle
_geom_angle_publ_flag
Cl1 V1 Cl2 125.45(3) yes
Cl1 V1 N1 97.52(7) yes
Cl1 V1 N2 84.96(5) yes
Cl1 V1 N3 115.31(6) yes
Cl2 V1 N1 99.60(7) yes
Cl2 V1 N2 83.71(5) yes
Cl2 V1 N3 114.22(6) yes
N1 V1 N2 173.47(9) yes
N1 V1 N3 94.96(9) yes
N2 V1 N3 78.53(8) yes
V1 N1 C1 176.42(17) yes
V1 N2 C8 127.00(16) yes
V1 N2 C12 114.07(15) yes
C8 N2 C12 118.9(2) yes
V1 N3 C13 122.22(15) yes
V1 N3 C14 124.76(15) yes
C13 N3 C14 113.02(17) yes
N1 C1 C2 119.4(2) yes
N1 C1 C6 119.6(2) yes
C2 C1 C6 121.0(3) yes
C1 C2 C3 117.7(3) yes
C1 C2 C7 121.5(3) yes
C3 C2 C7 120.7(3) yes
C2 C3 C4 121.1(3) yes
C3 C4 C5 120.5(3) yes
C4 C5 C6 120.7(3) yes
C1 C6 C5 119.0(3) yes
N2 C8 C9 122.4(3) yes
C8 C9 C10 118.6(3) yes
C9 C10 C11 119.7(2) yes
C10 C11 C12 118.4(2) yes
N2 C12 C11 122.0(2) yes
N2 C12 C13 114.48(19) yes
C11 C12 C13 123.6(2) yes
N3 C13 C12 110.15(18) yes
N3 C14 C15 120.0(2) yes
N3 C14 C19 118.1(2) yes
C15 C14 C19 121.9(2) yes
C14 C15 C16 118.0(3) yes
C14 C15 C20 121.5(2) yes
C16 C15 C20 120.5(3) yes
C15 C16 C17 120.9(3) yes
C16 C17 C18 120.6(3) yes
C17 C18 C19 120.7(3) yes
C14 C19 C18 117.9(3) yes
C14 C19 C21 121.0(3) yes
C18 C19 C21 121.1(3) yes
C2 C3 H1 119.439 no
C4 C3 H1 119.435 no
C3 C4 H2 119.742 no
C5 C4 H2 119.734 no
C4 C5 H3 119.660 no
C6 C5 H3 119.661 no
C1 C6 H4 120.519 no
C5 C6 H4 120.522 no
C2 C7 H5 109.482 no
C2 C7 H6 109.473 no
C2 C7 H7 109.466 no
H5 C7 H6 109.474 no
H5 C7 H7 109.459 no
H6 C7 H7 109.473 no
N2 C8 H8 118.808 no
C9 C8 H8 118.797 no
C8 C9 H9 120.666 no
C10 C9 H9 120.696 no
C9 C10 H10 120.138 no
C11 C10 H10 120.180 no
C10 C11 H11 120.791 no
C12 C11 H11 120.808 no
N3 C13 H12 109.624 no
N3 C13 H13 109.621 no
C12 C13 H12 109.637 no
C12 C13 H13 109.638 no
H12 C13 H13 108.138 no
C15 C16 H14 119.553 no
C17 C16 H14 119.529 no
C16 C17 H15 119.707 no
C18 C17 H15 119.703 no
C17 C18 H16 119.627 no
C19 C18 H16 119.632 no
C15 C20 H17 109.471 no
C15 C20 H18 109.491 no
C15 C20 H19 109.467 no
H17 C20 H18 109.480 no
H17 C20 H19 109.446 no
H18 C20 H19 109.473 no
C19 C21 H20 109.465 no
C19 C21 H21 109.483 no
C19 C21 H22 109.477 no
H20 C21 H21 109.473 no
H20 C21 H22 109.473 no
H21 C21 H22 109.457 no

loop_
_geom_bond_atom_site_label_1
_geom_bond_atom_site_label_2
_geom_bond_distance
_geom_bond_publ_flag
V1 Cl1 2.2776(7) yes
V1 Cl2 2.2695(7) yes
V1 N1 1.6697(19) yes
V1 N2 2.1790(19) yes
V1 N3 1.8524(18) yes
N1 C1 1.386(3) yes
N2 C8 1.348(3) yes
N2 C12 1.340(3) yes
N3 C13 1.473(3) yes
N3 C14 1.433(3) yes
C1 C2 1.408(4) yes
C1 C6 1.397(4) yes
C2 C3 1.392(4) yes
C2 C7 1.503(5) yes
C3 C4 1.370(5) yes
C4 C5 1.377(5) yes
C5 C6 1.377(4) yes
C8 C9 1.375(4) yes
C9 C10 1.387(4) yes
C10 C11 1.383(4) yes
C11 C12 1.395(4) yes
C12 C13 1.495(4) yes
C14 C15 1.394(4) yes
C14 C19 1.409(4) yes
C15 C16 1.394(4) yes
C15 C20 1.501(4) yes
C16 C17 1.386(4) yes
C17 C18 1.372(4) yes
C18 C19 1.400(4) yes
C19 C21 1.499(4) yes
C3 H1 0.950 no
C4 H2 0.950 no
C5 H3 0.950 no
C6 H4 0.950 no
C7 H5 0.980 no
C7 H6 0.980 no
C7 H7 0.980 no
C8 H8 0.950 no
C9 H9 0.950 no
C10 H10 0.950 no
C11 H11 0.950 no
C13 H12 0.990 no
C13 H13 0.990 no
C16 H14 0.950 no
C17 H15 0.950 no
C18 H16 0.950 no
C20 H17 0.980 no
C20 H18 0.980 no
C20 H19 0.980 no
C21 H20 0.980 no
C21 H21 0.980 no
C21 H22 0.980 no

loop_
_geom_contact_atom_site_label_1
_geom_contact_atom_site_label_2
_geom_contact_distance
_geom_contact_publ_flag
_geom_contact_site_symmetry_2
Cl1 C8 3.406(3) no .
Cl2 C7 3.529(4) no .
Cl2 C8 3.447(3) no .
N1 C7 2.876(4) no .
N1 C14 2.860(3) no .
N1 C15 3.278(3) no .
N1 C19 3.566(3) no .
N1 C20 3.532(4) no .
N2 C10 2.763(3) no .
N3 C20 2.893(3) no .
N3 C21 2.859(4) no .
C1 C4 2.757(4) no .
C1 C14 3.421(4) no .
C1 C15 3.497(4) no .
C2 C5 2.789(4) no .
C3 C6 2.775(5) no .
C8 C11 2.731(4) no .
C9 C12 2.733(4) no .
C13 C15 3.307(4) no .
C13 C19 3.207(4) no .
C13 C20 3.569(4) no .
C13 C21 3.365(4) no .
C14 C17 2.761(4) no .
C15 C18 2.800(4) no .
C16 C19 2.793(4) no .
Cl1 C9 3.562(3) no 6_556
Cl2 C10 3.533(3) no 6_556
C2 C21 3.582(4) no 2_655
C5 C16 3.593(4) no 8_555
C7 C19 3.567(5) no 2_555
C9 Cl1 3.562(3) no 6_456
C9 C11 3.511(4) no 5_656
C10 Cl2 3.533(3) no 6_456
C10 C12 3.581(4) no 5_656
C11 C9 3.511(4) no 5_656
C12 C10 3.581(4) no 5_656
C16 C5 3.593(4) no 8_455
C19 C7 3.567(5) no 2_545
C21 C2 3.582(4) no 2_645
V1 H8 3.2470 no .
V1 H12 3.4983 no .
V1 H17 3.0715 no .
V1 H21 3.2476 no .
Cl1 H8 3.1842 no .
Cl1 H21 2.9905 no .
Cl2 H6 3.1587 no .
Cl2 H7 3.0137 no .
Cl2 H8 3.3257 no .
Cl2 H17 3.0592 no .
N1 H4 2.5930 no .
N1 H6 2.8941 no .
N1 H7 2.7746 no .
N1 H17 2.8787 no .
N1 H21 3.4735 no .
N2 H9 3.2385 no .
N2 H11 3.2445 no .
N2 H12 3.0115 no .
N2 H13 3.0527 no .
N3 H17 2.6748 no .
N3 H19 3.0250 no .
N3 H21 2.7025 no .
N3 H22 2.9074 no .
C1 H1 3.2592 no .
C1 H3 3.2501 no .
C1 H5 3.3289 no .
C1 H6 2.8294 no .
C1 H7 2.7468 no .
C1 H17 3.3899 no .
C2 H2 3.2594 no .
C2 H4 3.2993 no .
C2 H17 3.4760 no .
C3 H3 3.2381 no .
C3 H5 2.5557 no .
C3 H6 3.1217 no .
C3 H7 3.1535 no .
C4 H4 3.2519 no .
C5 H1 3.2378 no .
C6 H2 3.2474 no .
C7 H1 2.6689 no .
C7 H17 3.1652 no .
C8 H10 3.2373 no .
C9 H11 3.2585 no .
C10 H8 3.2308 no .
C11 H9 3.2570 no .
C11 H12 2.8317 no .
C11 H13 2.7791 no .
C12 H8 3.1695 no .
C12 H10 3.2506 no .
C13 H11 2.7419 no .
C13 H17 3.5231 no .
C13 H19 3.2734 no .
C13 H21 3.4117 no .
C13 H22 2.9550 no .
C14 H4 3.5370 no .
C14 H12 2.6969 no .
C14 H13 2.5789 no .
C14 H14 3.2505 no .
C14 H16 3.2687 no .
C14 H17 2.6966 no .
C14 H18 3.3055 no .
C14 H19 2.8606 no .
C14 H20 3.3224 no .
C14 H21 2.7301 no .
C14 H22 2.8276 no .
C15 H12 3.1776 no .
C15 H15 3.2717 no .
C16 H16 3.2498 no .
C16 H17 3.2027 no .
C16 H18 2.5631 no .
C16 H19 3.0575 no .
C18 H4 3.4906 no .
C18 H14 3.2473 no .
C18 H20 2.5664 no .
C18 H21 3.1804 no .
C18 H22 3.1081 no .
C19 H4 3.2118 no .
C19 H13 2.9371 no .
C19 H15 3.2648 no .
C20 H6 3.0494 no .
C20 H12 3.1602 no .
C20 H14 2.6659 no .
C21 H4 3.5025 no .
C21 H13 2.8856 no .
C21 H16 2.6831 no .
H1 H2 2.3078 no .
H1 H5 2.3462 no .
H1 H6 3.2846 no .
H1 H7 3.3727 no .
H2 H3 2.3182 no .
H3 H4 2.3300 no .
H4 H21 3.0828 no .
H6 H17 2.3178 no .
H6 H18 2.9857 no .
H7 H17 3.5408 no .
H8 H9 2.3168 no .
H9 H10 2.3491 no .
H10 H11 2.3467 no .
H11 H12 2.8401 no .
H11 H13 2.7504 no .
H12 H17 3.2630 no .
H12 H19 2.6291 no .
H13 H21 3.1453 no .
H13 H22 2.2637 no .
H14 H15 2.3249 no .
H14 H17 3.4330 no .
H14 H18 2.3597 no .
H14 H19 3.2022 no .
H15 H16 2.3123 no .
H16 H20 2.3642 no .
H16 H21 3.4018 no .
H16 H22 3.2806 no .
Cl1 H9 3.2850 no 6_556
Cl1 H10 3.0027 no 5_656
Cl1 H12 2.8294 no 1_655
Cl1 H19 2.9389 no 1_655
Cl2 H8 3.3491 no 6_456
Cl2 H9 3.2842 no 6_456
Cl2 H10 3.2238 no 6_556
Cl2 H11 2.9849 no 2_555
Cl2 H13 2.9466 no 2_555
N1 H19 3.5982 no 1_655
N1 H20 3.5176 no 2_655
N2 H8 3.4409 no 6_456
N2 H10 3.5015 no 5_656
C1 H20 2.9797 no 2_655
C2 H20 2.7187 no 2_655
C3 H2 3.3036 no 8_455
C3 H15 3.2063 no 7_655
C3 H16 3.4218 no 2_655
C3 H16 3.5186 no 7_655
C3 H20 3.1071 no 2_655
C4 H14 3.2354 no 8_555
C4 H15 3.3902 no 7_655
C4 H16 3.3255 no 2_655
C4 H16 3.3781 no 7_655
C5 H14 3.1166 no 1_655
C5 H14 3.0359 no 8_555
C5 H15 3.3125 no 8_555
C5 H18 3.3859 no 1_655
C6 H14 3.4128 no 1_655
C6 H18 3.1416 no 1_655
C6 H19 3.3388 no 1_655
C6 H20 3.5449 no 2_655
C7 H13 3.3730 no 2_555
C7 H20 3.0609 no 2_655
C7 H21 3.2671 no 2_655
C8 H8 3.5504 no 6_456
C8 H11 3.5417 no 5_656
C9 H11 3.5865 no 5_656
C9 H13 3.4531 no 5_656
C9 H22 3.2147 no 5_656
C10 H22 3.4567 no 5_656
C11 H8 3.5829 no 6_456
C11 H11 3.4612 no 5_556
C12 H8 3.4363 no 6_456
C13 H6 3.5581 no 2_545
C14 H5 3.0854 no 2_545
C14 H6 3.3012 no 2_545
C15 H5 2.9013 no 2_545
C16 H3 3.4876 no 1_455
C16 H3 2.9495 no 8_455
C16 H5 2.8338 no 2_545
C17 H1 3.3634 no 2_545
C17 H1 3.2779 no 7_645
C17 H2 3.3417 no 7_645
C17 H3 2.9194 no 8_455
C17 H5 2.9761 no 2_545
C18 H1 3.5110 no 7_645
C18 H2 3.2558 no 7_645
C18 H5 3.1679 no 2_545
C18 H6 3.1874 no 2_545
C18 H18 3.5157 no 2_545
C19 H5 3.2312 no 2_545
C19 H6 2.9905 no 2_545
C20 H4 3.4643 no 1_455
C20 H20 3.3807 no 2_555
C20 H22 3.1904 no 2_555
C21 H6 3.4868 no 2_545
C21 H7 3.0181 no 2_645
C21 H9 3.3673 no 5_656
C21 H10 3.3224 no 5_656
C21 H17 3.5492 no 2_545
C21 H18 3.1878 no 2_545
H1 C17 3.3634 no 2_555
H1 C17 3.2779 no 7_655
H1 C18 3.5110 no 7_655
H1 H2 3.1947 no 8_455
H1 H15 3.2025 no 2_555
H1 H15 2.5259 no 7_655
H1 H16 3.5982 no 2_655
H1 H16 3.0068 no 7_655
H1 H20 3.5105 no 2_655
H2 C3 3.3036 no 8_555
H2 C17 3.3417 no 7_655
H2 C18 3.2558 no 7_655
H2 H1 3.1947 no 8_555
H2 H14 2.9827 no 8_555
H2 H15 2.9012 no 7_655
H2 H16 3.4299 no 2_655
H2 H16 2.7320 no 7_655
H2 H18 3.4860 no 8_555
H3 C16 3.4876 no 1_655
H3 C16 2.9495 no 8_555
H3 C17 2.9194 no 8_555
H3 H14 2.6351 no 1_655
H3 H14 2.6077 no 8_555
H3 H15 2.5529 no 8_555
H3 H18 3.5778 no 1_655
H4 C20 3.4643 no 1_655
H4 H5 3.2262 no 2_645
H4 H14 3.2110 no 1_655
H4 H18 3.1926 no 1_655
H4 H19 3.0539 no 1_655
H5 C14 3.0854 no 2_555
H5 C15 2.9013 no 2_555
H5 C16 2.8338 no 2_555
H5 C17 2.9761 no 2_555
H5 C18 3.1679 no 2_555
H5 C19 3.2312 no 2_555
H5 H4 3.2262 no 2_655
H5 H12 3.4943 no 2_555
H5 H13 3.5139 no 2_555
H5 H14 3.2818 no 2_555
H5 H15 3.4860 no 2_555
H5 H19 3.4788 no 2_555
H5 H20 3.3370 no 2_655
H5 H21 3.3556 no 2_655
H6 C13 3.5581 no 2_555
H6 C14 3.3012 no 2_555
H6 C18 3.1874 no 2_555
H6 C19 2.9905 no 2_555
H6 C21 3.4868 no 2_555
H6 H12 3.5199 no 2_555
H6 H13 2.8559 no 2_555
H6 H16 3.5224 no 2_555
H6 H22 3.0572 no 2_555
H7 C21 3.0181 no 2_655
H7 H10 3.3327 no 6_556
H7 H12 3.2390 no 2_555
H7 H13 3.2276 no 2_555
H7 H20 2.6382 no 2_655
H7 H21 2.5518 no 2_655
H7 H22 3.5173 no 2_655
H8 Cl2 3.3491 no 6_556
H8 N2 3.4409 no 6_556
H8 C8 3.5504 no 6_556
H8 C11 3.5829 no 6_556
H8 C12 3.4363 no 6_556
H9 Cl1 3.2850 no 6_456
H9 Cl2 3.2842 no 6_556
H9 C21 3.3673 no 5_656
H9 H13 3.0033 no 5_656
H9 H17 3.3139 no 6_556
H9 H19 3.2398 no 6_556
H9 H21 3.5324 no 5_656
H9 H22 2.4966 no 5_656
H10 Cl1 3.0027 no 5_656
H10 Cl2 3.2238 no 6_456
H10 N2 3.5015 no 5_656
H10 C21 3.3224 no 5_656
H10 H7 3.3327 no 6_456
H10 H21 2.8078 no 5_656
H10 H22 2.9881 no 5_656
H11 Cl2 2.9849 no 2_545
H11 C8 3.5417 no 5_656
H11 C9 3.5865 no 5_656
H11 C11 3.4612 no 5_556
H11 H11 2.7232 no 5_556
H12 Cl1 2.8294 no 1_455
H12 H5 3.4943 no 2_545
H12 H6 3.5199 no 2_545
H12 H7 3.2390 no 2_545
H13 Cl2 2.9466 no 2_545
H13 C7 3.3730 no 2_545
H13 C9 3.4531 no 5_656
H13 H5 3.5139 no 2_545
H13 H6 2.8559 no 2_545
H13 H7 3.2276 no 2_545
H13 H9 3.0033 no 5_656
H14 C4 3.2354 no 8_455
H14 C5 3.1166 no 1_455
H14 C5 3.0359 no 8_455
H14 C6 3.4128 no 1_455
H14 H2 2.9827 no 8_455
H14 H3 2.6351 no 1_455
H14 H3 2.6077 no 8_455
H14 H4 3.2110 no 1_455
H14 H5 3.2818 no 2_545
H15 C3 3.2063 no 7_645
H15 C4 3.3902 no 7_645
H15 C5 3.3125 no 8_455
H15 H1 3.2025 no 2_545
H15 H1 2.5259 no 7_645
H15 H2 2.9012 no 7_645
H15 H3 2.5529 no 8_455
H15 H5 3.4860 no 2_545
H16 C3 3.4218 no 2_645
H16 C3 3.5186 no 7_645
H16 C4 3.3255 no 2_645
H16 C4 3.3781 no 7_645
H16 H1 3.5982 no 2_645
H16 H1 3.0068 no 7_645
H16 H2 3.4299 no 2_645
H16 H2 2.7320 no 7_645
H16 H6 3.5224 no 2_545
H16 H18 3.0489 no 2_545
H17 C21 3.5492 no 2_555
H17 H9 3.3139 no 6_456
H17 H20 3.5054 no 2_555
H17 H22 2.8869 no 2_555
H18 C5 3.3859 no 1_455
H18 C6 3.1416 no 1_455
H18 C18 3.5157 no 2_555
H18 C21 3.1878 no 2_555
H18 H2 3.4860 no 8_455
H18 H3 3.5778 no 1_455
H18 H4 3.1926 no 1_455
H18 H16 3.0489 no 2_555
H18 H20 2.7347 no 2_555
H18 H22 2.9362 no 2_555
H19 Cl1 2.9389 no 1_455
H19 N1 3.5982 no 1_455
H19 C6 3.3388 no 1_455
H19 H4 3.0539 no 1_455
H19 H5 3.4788 no 2_545
H19 H9 3.2398 no 6_456
H19 H20 3.4047 no 2_555
H19 H22 3.2174 no 2_555
H20 N1 3.5176 no 2_645
H20 C1 2.9797 no 2_645
H20 C2 2.7187 no 2_645
H20 C3 3.1071 no 2_645
H20 C6 3.5449 no 2_645
H20 C7 3.0609 no 2_645
H20 C20 3.3807 no 2_545
H20 H1 3.5105 no 2_645
H20 H5 3.3370 no 2_645
H20 H7 2.6382 no 2_645
H20 H17 3.5054 no 2_545
H20 H18 2.7347 no 2_545
H20 H19 3.4047 no 2_545
H21 C7 3.2671 no 2_645
H21 H5 3.3556 no 2_645
H21 H7 2.5518 no 2_645
H21 H9 3.5324 no 5_656
H21 H10 2.8078 no 5_656
H22 C9 3.2147 no 5_656
H22 C10 3.4567 no 5_656
H22 C20 3.1904 no 2_545
H22 H6 3.0572 no 2_545
H22 H7 3.5173 no 2_645
H22 H9 2.4966 no 5_656
H22 H10 2.9881 no 5_656
H22 H17 2.8869 no 2_545
H22 H18 2.9362 no 2_545
H22 H19 3.2174 no 2_545

loop_
_geom_torsion_atom_site_label_1
_geom_torsion_atom_site_label_2
_geom_torsion_atom_site_label_3
_geom_torsion_atom_site_label_4
_geom_torsion
_geom_torsion_publ_flag
Cl1 V1 N2 C8 59.33(13) no
Cl1 V1 N2 C12 -121.63(11) no
Cl1 V1 N3 C13 85.83(13) no
Cl1 V1 N3 C14 -94.03(13) no
Cl2 V1 N2 C8 -67.22(13) no
Cl2 V1 N2 C12 111.81(11) no
Cl2 V1 N3 C13 -70.56(13) no
Cl2 V1 N3 C14 109.57(12) no
N1 V1 N3 C13 -173.43(13) no
N1 V1 N3 C14 6.71(15) no
N2 V1 N3 C13 7.08(12) no
N2 V1 N3 C14 -172.78(15) no
N3 V1 N2 C8 176.44(15) no
N3 V1 N2 C12 -4.52(11) no
V1 N2 C8 C9 179.06(13) no
V1 N2 C12 C11 -179.57(13) no
V1 N2 C12 C13 1.3(2) no
C8 N2 C12 C11 -0.4(3) no
C8 N2 C12 C13 -179.56(18) no
C12 N2 C8 C9 0.1(4) no
V1 N3 C13 C12 -8.3(3) no
V1 N3 C14 C15 -84.4(3) no
V1 N3 C14 C19 94.0(2) no
C13 N3 C14 C15 95.7(2) no
C13 N3 C14 C19 -85.8(3) no
C14 N3 C13 C12 171.53(16) no
N1 C1 C2 C3 179.91(18) no
N1 C1 C2 C7 3.7(4) no
N1 C1 C6 C5 -178.74(19) no
C2 C1 C6 C5 0.0(4) no
C6 C1 C2 C3 1.1(4) no
C6 C1 C2 C7 -175.1(2) no
C1 C2 C3 C4 -1.7(4) no
C7 C2 C3 C4 174.6(3) no
C2 C3 C4 C5 1.0(5) no
C3 C4 C5 C6 0.2(5) no
C4 C5 C6 C1 -0.7(5) no
N2 C8 C9 C10 0.0(4) no
C8 C9 C10 C11 0.2(4) no
C9 C10 C11 C12 -0.5(4) no
C10 C11 C12 N2 0.7(4) no
C10 C11 C12 C13 179.72(19) no
N2 C12 C13 N3 3.7(3) no
C11 C12 C13 N3 -175.45(19) no
N3 C14 C15 C16 178.04(17) no
N3 C14 C15 C20 -1.8(4) no
N3 C14 C19 C18 -178.00(18) no
N3 C14 C19 C21 0.8(4) no
C15 C14 C19 C18 0.4(4) no
C15 C14 C19 C21 179.2(2) no
C19 C14 C15 C16 -0.4(4) no
C19 C14 C15 C20 179.79(19) no
C14 C15 C16 C17 0.2(4) no
C20 C15 C16 C17 -180.0(2) no
C15 C16 C17 C18 -0.1(5) no
C16 C17 C18 C19 0.1(5) no
C17 C18 C19 C14 -0.3(4) no
C17 C18 C19 C21 -179.1(3) no
